data_4080891
loop_
_publ_author_name
'Unruangsri, Junjuda'
'Morgan, Hannah'
'Schwarz, Andrew D.'
'Schofield, A. Daniel'
'Mountford, Philip'

_publ_section_title
;
 Synthesis and Reactivity of Titanium Hydrazido Complexes Supported by
 Diamido-Ether Ligands
;
_journal_issue 10
_journal_name_full Organometallics
_journal_page_first 3091
_journal_paper_doi 10.1021/om400311w
_journal_volume 32
_journal_year 2013
_chemical_formula_moiety 'C31 H44 N4 O1 Si2 Ti1'
_chemical_formula_sum 'C31 H44 N4 O Si2 Ti'
_chemical_formula_weight 592.79
_chemical_name_systematic
;
Ti(O(CH2CH2NSiMe3)(CH2CH2NC(Me)C(Ph)NSiMe3)NPh2
;
_space_group_IT_number 14
_symmetry_cell_setting monoclinic
_symmetry_space_group_name_Hall '-P 2yn'
_symmetry_space_group_name_H-M 'P 1 21/n 1'
_atom_sites_solution_hydrogens geom
_atom_sites_solution_primary direct
_cell_angle_alpha 90
_cell_angle_beta 90.2581(9)
_cell_angle_gamma 90
_cell_formula_units_Z 4
_cell_length_a 10.0433(2)
_cell_length_b 19.1205(5)
_cell_length_c 16.3472(4)
_cell_measurement_reflns_used 5668
_cell_measurement_temperature 150
_cell_measurement_theta_max 26
_cell_measurement_theta_min 5
_cell_volume 3139.17(13)
_computing_cell_refinement 'DENZO/SCALEPACK (Otwinowski & Minor, 1997)'
_computing_data_collection 'COLLECT (Nonius, 2001).'
_computing_data_reduction 'DENZO/SCALEPACK (Otwinowski & Minor, 1997)'
_computing_molecular_graphics 'CAMERON (Watkin et al., 1996)'
_computing_publication_material 'CRYSTALS (Betteridge et al., 2003)'
_computing_structure_refinement 'CRYSTALS (Betteridge et al., 2003)'
_computing_structure_solution 'SIR92 (Altomare et al., 1994)'
_diffrn_ambient_temperature 150
_diffrn_measured_fraction_theta_full 0.990
_diffrn_measured_fraction_theta_max 0.990
_diffrn_measurement_device Area
_diffrn_measurement_device_type 'Nonius KappaCCD'
_diffrn_measurement_method \w
_diffrn_radiation_monochromator graphite
_diffrn_radiation_type 'Mo K\a'
_diffrn_radiation_wavelength 0.71073
_diffrn_reflns_av_R_equivalents 0.040
_diffrn_reflns_limit_h_max 12
_diffrn_reflns_limit_h_min -12
_diffrn_reflns_limit_k_max 23
_diffrn_reflns_limit_k_min -21
_diffrn_reflns_limit_l_max 20
_diffrn_reflns_limit_l_min -20
_diffrn_reflns_number 10280
_diffrn_reflns_theta_full 25.500
_diffrn_reflns_theta_max 26.020
_diffrn_reflns_theta_min 5.212
_diffrn_standards_number 0
_exptl_absorpt_coefficient_mu 0.379
_exptl_absorpt_correction_T_max 0.99
_exptl_absorpt_correction_T_min 0.93
_exptl_absorpt_correction_type multi-scan
_exptl_absorpt_process_details 'DENZO/SCALEPACK (Otwinowski & Minor, 1997)'
_exptl_crystal_colour orange
_exptl_crystal_density_diffrn 1.254
_exptl_crystal_density_method 'not measured'
_exptl_crystal_description lath
_exptl_crystal_F_000 1264
_exptl_crystal_size_max 0.400
_exptl_crystal_size_mid 0.200
_exptl_crystal_size_min 0.020
_refine_diff_density_max 0.28
_refine_diff_density_min -0.34
_refine_ls_extinction_method None
_refine_ls_goodness_of_fit_ref 1.1236
_refine_ls_hydrogen_treatment none
_refine_ls_matrix_type full
_refine_ls_number_parameters 352
_refine_ls_number_reflns 4194
_refine_ls_number_restraints 0
_refine_ls_R_factor_all 0.0719
_refine_ls_R_factor_gt 0.0466
_refine_ls_shift/su_max 0.0011875
_refine_ls_shift/su_mean 0.0000489
_refine_ls_structure_factor_coef F
_refine_ls_weighting_details
;
 Method, part 1, Chebychev polynomial, (Watkin, 1994, Prince, 1982) 
 [weight] = 1.0/[A~0~*T~0~(x)+A~1~*T~1~(x) ... +A~n-1~]*T~n-1~(x)] 
 where A~i~ are the Chebychev coefficients listed below and x= Fcalc/Fmax 
 Method = Robust Weighting (Prince, 1982) 
 W = [weight] * [1-(deltaF/6*sigmaF)^2^]^2^ 
 A~i~ are: 
 1.38 0.956 1.12 
;
_refine_ls_weighting_scheme calc
_refine_ls_wR_factor_all 0.0593
_refine_ls_wR_factor_gt 0.0483
_refine_ls_wR_factor_ref 0.0462
_reflns_limit_h_max 12
_reflns_limit_h_min -12
_reflns_limit_k_max 23
_reflns_limit_k_min 0
_reflns_limit_l_max 20
_reflns_limit_l_min 0
_reflns_number_gt 4636
_reflns_number_total 6130
_reflns_threshold_expression I>2.0\s(I)
_oxford_diffrn_Wilson_B_factor 1.75
_oxford_diffrn_Wilson_scale 14.87
_oxford_refine_ls_r_factor_ref 0.0401
_oxford_refine_ls_scale 0.2730(5)
_oxford_reflns_number_all 6130
_oxford_reflns_threshold_expression_ref I>3.0\s(I)
_cod_data_source_file om400311w_si_002.cif
_cod_data_source_block COMPOUND_28
_cod_depositor_comments
;
The following automatic conversions were performed:

'_symmetry_cell_setting' value 'Monoclinic' changed to 'monoclinic'
according to /home/saulius/struct/CIF-dictionaries/cif_core.dic
dictionary named 'cif_core.dic' version 2.3.1 from 2005-06-27.

Automatic conversion script
Id: cif_fix_values 1891 2012-01-12 08:04:46Z andrius 
;
_cod_original_sg_symbol_H-M 'P 1 21/n 1 '
_cod_original_formula_sum 'C31 H44 N4 O1 Si2 Ti1'
_cod_database_code 4080891

loop_
_symmetry_equiv_pos_as_xyz
x,y,z
-x,-y,-z
-x+1/2,y+1/2,-z+1/2
x+1/2,-y+1/2,z+1/2

loop_
_atom_site_label
_atom_site_type_symbol
_atom_site_fract_x
_atom_site_fract_y
_atom_site_fract_z
_atom_site_U_iso_or_equiv
_atom_site_occupancy
_atom_site_adp_type
_atom_site_refinement_flags_posn
Ti1 Ti 0.57751(3) 0.642419(19) 0.74152(2) 0.0187 1.0000 Uani .
O1 O 0.60246(15) 0.67330(9) 0.61064(10) 0.0284 1.0000 Uani .
N1 N 0.65296(16) 0.68450(9) 0.83999(11) 0.0198 1.0000 Uani .
N2 N 0.50083(18) 0.54423(10) 0.73872(11) 0.0237 1.0000 Uani .
N3 N 0.76340(18) 0.63211(10) 0.71009(11) 0.0246 1.0000 Uani .
N4 N 0.42020(17) 0.69909(10) 0.71688(11) 0.0242 1.0000 Uani .
Si1 Si 0.66541(6) 0.76928(3) 0.87877(4) 0.0229 1.0000 Uani .
Si2 Si 0.27833(6) 0.70328(3) 0.77747(4) 0.0251 1.0000 Uani .
C1 C 0.75248(19) 0.63246(11) 0.85146(13) 0.0205 1.0000 Uani .
C2 C 0.8041(2) 0.60141(12) 0.78176(13) 0.0217 1.0000 Uani .
C3 C 0.7939(2) 0.61374(11) 0.93642(13) 0.0210 1.0000 Uani .
C4 C 0.7054(2) 0.61440(12) 1.00084(13) 0.0238 1.0000 Uani .
C5 C 0.7449(2) 0.59874(12) 1.08033(14) 0.0266 1.0000 Uani .
C6 C 0.8788(2) 0.58292(13) 1.09576(15) 0.0316 1.0000 Uani .
C7 C 0.9693(2) 0.58356(13) 1.03222(15) 0.0307 1.0000 Uani .
C8 C 0.9281(2) 0.59884(12) 0.95350(15) 0.0261 1.0000 Uani .
C9 C 0.8814(2) 0.53370(13) 0.77976(15) 0.0297 1.0000 Uani .
C10 C 0.5369(2) 0.48803(11) 0.79125(13) 0.0213 1.0000 Uani .
C11 C 0.5650(2) 0.50060(12) 0.87357(14) 0.0248 1.0000 Uani .
C12 C 0.6102(2) 0.44812(13) 0.92452(14) 0.0273 1.0000 Uani .
C13 C 0.6210(2) 0.37997(13) 0.89566(16) 0.0320 1.0000 Uani .
C14 C 0.5880(2) 0.36594(13) 0.81535(16) 0.0322 1.0000 Uani .
C15 C 0.5478(2) 0.41917(13) 0.76254(15) 0.0282 1.0000 Uani .
C16 C 0.3987(2) 0.52731(12) 0.68055(14) 0.0248 1.0000 Uani .
C17 C 0.2804(2) 0.49515(13) 0.70648(15) 0.0294 1.0000 Uani .
C18 C 0.1803(2) 0.48022(14) 0.65030(17) 0.0351 1.0000 Uani .
C19 C 0.1942(3) 0.49709(15) 0.56876(18) 0.0415 1.0000 Uani .
C20 C 0.3098(3) 0.52825(16) 0.54236(17) 0.0492 1.0000 Uani .
C21 C 0.4122(3) 0.54322(15) 0.59820(15) 0.0380 1.0000 Uani .
C22 C 0.7346(2) 0.66808(15) 0.57685(14) 0.0324 1.0000 Uani .
C23 C 0.8040(2) 0.61323(14) 0.62845(14) 0.0285 1.0000 Uani .
C24 C 0.5359(2) 0.73918(14) 0.59567(15) 0.0324 1.0000 Uani .
C25 C 0.4028(2) 0.73002(14) 0.63502(15) 0.0335 1.0000 Uani .
C26 C 0.8444(3) 0.78650(14) 0.90209(17) 0.0340 1.0000 Uani .
C27 C 0.5644(3) 0.78184(14) 0.97335(17) 0.0401 1.0000 Uani .
C28 C 0.6076(2) 0.83449(13) 0.80203(16) 0.0311 1.0000 Uani .
C29 C 0.2970(2) 0.64544(14) 0.86904(15) 0.0314 1.0000 Uani .
C30 C 0.2432(3) 0.79409(14) 0.81426(19) 0.0389 1.0000 Uani .
C31 C 0.1291(2) 0.67647(14) 0.71571(17) 0.0347 1.0000 Uani .
H41 H 0.6150 0.6261 0.9903 0.0304 1.0000 Uiso R
H51 H 0.6818 0.5987 1.1234 0.0343 1.0000 Uiso R
H61 H 0.9073 0.5716 1.1496 0.0388 1.0000 Uiso R
H71 H 1.0605 0.5736 1.0427 0.0389 1.0000 Uiso R
H81 H 0.9914 0.5995 0.9105 0.0327 1.0000 Uiso R
H91 H 0.9020 0.5195 0.8340 0.0392 1.0000 Uiso R
H92 H 0.9616 0.5403 0.7501 0.0392 1.0000 Uiso R
H93 H 0.8292 0.4987 0.7538 0.0392 1.0000 Uiso R
H111 H 0.5532 0.5464 0.8948 0.0314 1.0000 Uiso R
H121 H 0.6331 0.4583 0.9797 0.0347 1.0000 Uiso R
H131 H 0.6510 0.3435 0.9307 0.0392 1.0000 Uiso R
H141 H 0.5930 0.3194 0.7954 0.0408 1.0000 Uiso R
H151 H 0.5270 0.4091 0.7070 0.0350 1.0000 Uiso R
H171 H 0.2699 0.4834 0.7626 0.0361 1.0000 Uiso R
H181 H 0.1013 0.4580 0.6685 0.0418 1.0000 Uiso R
H191 H 0.1242 0.4876 0.5311 0.0536 1.0000 Uiso R
H201 H 0.3201 0.5396 0.4862 0.0595 1.0000 Uiso R
H211 H 0.4921 0.5643 0.5795 0.0476 1.0000 Uiso R
H221 H 0.7797 0.7116 0.5814 0.0406 1.0000 Uiso R
H222 H 0.7311 0.6544 0.5210 0.0406 1.0000 Uiso R
H231 H 0.8980 0.6154 0.6228 0.0373 1.0000 Uiso R
H232 H 0.7738 0.5677 0.6145 0.0373 1.0000 Uiso R
H241 H 0.5835 0.7767 0.6203 0.0413 1.0000 Uiso R
H242 H 0.5270 0.7476 0.5386 0.0413 1.0000 Uiso R
H251 H 0.3605 0.7742 0.6402 0.0421 1.0000 Uiso R
H252 H 0.3490 0.7001 0.6023 0.0421 1.0000 Uiso R
H261 H 0.8541 0.8324 0.9235 0.0433 1.0000 Uiso R
H262 H 0.8756 0.7535 0.9412 0.0433 1.0000 Uiso R
H263 H 0.8948 0.7823 0.8533 0.0433 1.0000 Uiso R
H271 H 0.5745 0.8286 0.9922 0.0511 1.0000 Uiso R
H272 H 0.5946 0.7504 1.0144 0.0511 1.0000 Uiso R
H273 H 0.4732 0.7730 0.9617 0.0511 1.0000 Uiso R
H281 H 0.6151 0.8803 0.8242 0.0395 1.0000 Uiso R
H282 H 0.6613 0.8309 0.7545 0.0395 1.0000 Uiso R
H283 H 0.5173 0.8254 0.7880 0.0395 1.0000 Uiso R
H291 H 0.2192 0.6481 0.9017 0.0399 1.0000 Uiso R
H292 H 0.3719 0.6600 0.9003 0.0399 1.0000 Uiso R
H293 H 0.3097 0.5986 0.8514 0.0399 1.0000 Uiso R
H301 H 0.1652 0.7938 0.8469 0.0481 1.0000 Uiso R
H302 H 0.3165 0.8103 0.8460 0.0481 1.0000 Uiso R
H303 H 0.2302 0.8242 0.7687 0.0481 1.0000 Uiso R
H311 H 0.0519 0.6788 0.7489 0.0447 1.0000 Uiso R
H312 H 0.1192 0.7072 0.6704 0.0447 1.0000 Uiso R
H313 H 0.1406 0.6300 0.6965 0.0447 1.0000 Uiso R

loop_
_atom_site_aniso_label
_atom_site_aniso_U_11
_atom_site_aniso_U_22
_atom_site_aniso_U_33
_atom_site_aniso_U_23
_atom_site_aniso_U_13
_atom_site_aniso_U_12
Ti1 0.01630(18) 0.02046(19) 0.01937(19) 0.00185(15) -0.00112(13) -0.00162(14)
O1 0.0251(8) 0.0343(9) 0.0259(8) 0.0057(7) 0.0005(6) -0.0024(7)
N1 0.0164(8) 0.0209(9) 0.0221(9) 0.0014(7) 0.0000(7) -0.0004(7)
N2 0.0235(9) 0.0241(9) 0.0236(9) -0.0006(7) -0.0033(7) -0.0019(8)
N3 0.0224(9) 0.0297(10) 0.0219(9) -0.0011(7) 0.0026(7) -0.0005(8)
N4 0.0201(8) 0.0276(10) 0.0249(10) 0.0034(8) -0.0047(7) -0.0009(7)
Si1 0.0224(3) 0.0219(3) 0.0244(3) -0.0014(2) 0.0005(2) 0.0005(2)
Si2 0.0173(3) 0.0254(3) 0.0326(3) 0.0024(3) -0.0023(2) 0.0003(2)
C1 0.0155(9) 0.0192(10) 0.0266(11) 0.0020(8) -0.0031(8) -0.0001(8)
C2 0.0170(9) 0.0261(11) 0.0220(10) 0.0047(8) -0.0009(8) -0.0012(8)
C3 0.0216(10) 0.0191(10) 0.0223(11) 0.0001(8) -0.0010(8) -0.0026(8)
C4 0.0223(10) 0.0243(10) 0.0247(11) -0.0006(9) -0.0032(8) -0.0014(9)
C5 0.0310(12) 0.0265(12) 0.0223(11) 0.0003(9) -0.0001(9) -0.0043(9)
C6 0.0372(13) 0.0303(12) 0.0272(12) 0.0034(10) -0.0102(10) 0.0024(10)
C7 0.0263(11) 0.0306(12) 0.0351(13) 0.0019(10) -0.0121(9) 0.0034(10)
C8 0.0206(10) 0.0283(12) 0.0293(12) 0.0024(9) -0.0004(9) 0.0001(9)
C9 0.0273(11) 0.0284(12) 0.0335(12) -0.0024(10) 0.0050(9) 0.0013(10)
C10 0.0181(9) 0.0202(10) 0.0257(11) 0.0029(8) 0.0027(8) -0.0023(8)
C11 0.0215(10) 0.0251(11) 0.0279(11) 0.0009(9) 0.0020(8) -0.0030(9)
C12 0.0239(10) 0.0318(12) 0.0261(11) 0.0008(9) 0.0001(9) -0.0023(9)
C13 0.0273(11) 0.0306(12) 0.0381(14) 0.0090(10) 0.0017(10) 0.0025(10)
C14 0.0311(11) 0.0259(12) 0.0396(14) 0.0000(10) 0.0082(10) 0.0058(10)
C15 0.0278(11) 0.0292(12) 0.0275(11) -0.0006(9) 0.0026(9) 0.0005(10)
C16 0.0257(10) 0.0221(11) 0.0267(11) -0.0020(9) -0.0022(9) -0.0009(9)
C17 0.0275(11) 0.0296(12) 0.0311(12) -0.0032(10) 0.0010(9) -0.0023(10)
C18 0.0237(11) 0.0335(13) 0.0481(15) -0.0083(11) -0.0021(10) -0.0010(10)
C19 0.0394(14) 0.0391(15) 0.0459(16) -0.0081(12) -0.0158(12) -0.0044(12)
C20 0.069(2) 0.0502(17) 0.0277(13) 0.0042(12) -0.0174(13) -0.0171(15)
C21 0.0445(14) 0.0426(15) 0.0269(12) -0.0004(11) -0.0033(11) -0.0219(12)
C22 0.0268(12) 0.0475(15) 0.0229(11) 0.0037(10) 0.0053(9) -0.0060(10)
C23 0.0254(11) 0.0399(13) 0.0202(11) -0.0038(10) 0.0053(9) -0.0040(10)
C24 0.0339(12) 0.0369(13) 0.0263(12) 0.0129(10) -0.0059(9) -0.0036(10)
C25 0.0301(12) 0.0390(14) 0.0316(13) 0.0106(11) -0.0080(10) 0.0003(10)
C26 0.0329(12) 0.0301(12) 0.0388(14) 0.0039(10) -0.0099(10) -0.0073(10)
C27 0.0483(15) 0.0337(13) 0.0384(15) -0.0086(11) 0.0115(12) 0.0032(11)
C28 0.0268(12) 0.0257(11) 0.0408(14) 0.0043(10) -0.0017(10) 0.0005(9)
C29 0.0250(11) 0.0364(13) 0.0329(12) 0.0038(10) 0.0029(9) -0.0019(10)
C30 0.0268(12) 0.0339(14) 0.0560(17) -0.0023(12) -0.0024(11) 0.0050(10)
C31 0.0197(11) 0.0354(14) 0.0491(16) 0.0019(11) -0.0066(10) -0.0003(10)

loop_
_atom_type_symbol
_atom_type_scat_dispersion_real
_atom_type_scat_dispersion_imag
_atom_type_scat_Cromer_Mann_a1
_atom_type_scat_Cromer_Mann_b1
_atom_type_scat_Cromer_Mann_a2
_atom_type_scat_Cromer_Mann_b2
_atom_type_scat_Cromer_Mann_a3
_atom_type_scat_Cromer_Mann_b3
_atom_type_scat_Cromer_Mann_a4
_atom_type_scat_Cromer_Mann_b4
_atom_type_scat_Cromer_Mann_c
_atom_type_scat_source
C 0.0033 0.0016 2.3100 20.8439 1.0200 10.2075 1.5886 0.5687 0.8650 51.6512 0.2156 'International Tables Vol C 4.2.6.8 and 6.1.1.4'
H 0.0000 0.0000 0.4930 10.5109 0.3229 26.1257 0.1402 3.1424 0.0408 57.7998 0.0030 'International Tables Vol C 4.2.6.8 and 6.1.1.4'
N 0.0061 0.0033 12.2126 0.0057 3.1322 9.8933 2.0125 28.9975 1.1663 0.5826 -11.5290 'International Tables Vol C 4.2.6.8 and 6.1.1.4'
O 0.0106 0.0060 3.0485 13.2771 2.2868 5.7011 1.5463 0.3239 0.8670 32.9089 0.2508 'International Tables Vol C 4.2.6.8 and 6.1.1.4'
Si 0.0817 0.0704 6.2915 2.4386 3.0353 32.3337 1.9891 0.6785 1.5410 81.6937 1.1407 'International Tables Vol C 4.2.6.8 and 6.1.1.4'
Ti 0.2776 0.4457 9.7595 7.8508 7.3558 0.5000 1.6991 35.6338 1.9021 116.1050 1.2807 'International Tables Vol C 4.2.6.8 and 6.1.1.4'

loop_
_geom_angle_atom_site_label_1
_geom_angle_atom_site_label_2
_geom_angle_atom_site_label_3
_geom_angle
_geom_angle_publ_flag
O1 Ti1 N1 129.54(7) yes
O1 Ti1 N2 105.49(7) yes
N1 Ti1 N2 123.11(8) yes
O1 Ti1 N3 70.28(7) yes
N1 Ti1 N3 83.70(7) yes
N2 Ti1 N3 105.33(8) yes
O1 Ti1 N4 75.55(7) yes
N1 Ti1 N4 104.59(8) yes
N2 Ti1 N4 101.63(8) yes
N3 Ti1 N4 140.87(8) yes
O1 Ti1 C1 128.55(6) yes
N1 Ti1 C1 34.27(7) yes
N2 Ti1 C1 102.12(7) yes
N3 Ti1 C1 60.89(7) yes
N4 Ti1 C1 138.60(8) yes
O1 Ti1 C2 103.28(7) yes
N1 Ti1 C2 63.96(7) yes
N2 Ti1 C2 93.49(7) yes
N3 Ti1 C2 33.18(8) yes
N4 Ti1 C2 164.61(8) yes
C1 Ti1 C2 32.16(7) yes
Ti1 O1 C22 117.09(13) yes
Ti1 O1 C24 109.77(13) yes
C22 O1 C24 114.89(18) yes
Ti1 N1 Si1 135.26(10) yes
Ti1 N1 C1 95.18(13) yes
Si1 N1 C1 123.57(14) yes
Ti1 N2 C10 126.16(14) yes
Ti1 N2 C16 119.63(14) yes
C10 N2 C16 114.20(18) yes
Ti1 N3 C2 95.76(13) yes
Ti1 N3 C23 122.98(14) yes
C2 N3 C23 126.78(19) yes
Ti1 N4 Si2 124.80(10) yes
Ti1 N4 C25 120.13(15) yes
Si2 N4 C25 113.86(15) yes
N1 Si1 C26 107.80(11) yes
N1 Si1 C27 112.44(11) yes
C26 Si1 C27 109.54(13) yes
N1 Si1 C28 110.86(10) yes
C26 Si1 C28 108.49(11) yes
C27 Si1 C28 107.64(12) yes
N4 Si2 C29 110.42(10) yes
N4 Si2 C30 112.42(11) yes
C29 Si2 C30 108.05(13) yes
N4 Si2 C31 109.60(11) yes
C29 Si2 C31 110.27(12) yes
C30 Si2 C31 105.99(12) yes
N1 C1 Ti1 50.54(10) yes
N1 C1 C2 117.14(18) yes
Ti1 C1 C2 73.02(12) yes
N1 C1 C3 118.91(18) yes
Ti1 C1 C3 150.99(14) yes
C2 C1 C3 123.94(18) yes
C1 C2 Ti1 74.82(12) yes
C1 C2 N3 114.05(19) yes
Ti1 C2 N3 51.06(10) yes
C1 C2 C9 125.4(2) yes
Ti1 C2 C9 137.13(15) yes
N3 C2 C9 120.0(2) yes
C1 C3 C4 122.02(19) yes
C1 C3 C8 119.81(19) yes
C4 C3 C8 118.1(2) yes
C3 C4 C5 121.9(2) yes
C3 C4 H41 118.8 no
C5 C4 H41 119.2 no
C4 C5 C6 119.0(2) yes
C4 C5 H51 120.3 no
C6 C5 H51 120.7 no
C5 C6 C7 119.8(2) yes
C5 C6 H61 120.1 no
C7 C6 H61 120.1 no
C6 C7 C8 120.4(2) yes
C6 C7 H71 119.9 no
C8 C7 H71 119.6 no
C3 C8 C7 120.7(2) yes
C3 C8 H81 119.6 no
C7 C8 H81 119.7 no
C2 C9 H91 109.6 no
C2 C9 H92 109.5 no
H91 C9 H92 109.5 no
C2 C9 H93 109.3 no
H91 C9 H93 109.5 no
H92 C9 H93 109.5 no
N2 C10 C11 120.18(19) yes
N2 C10 C15 121.8(2) yes
C11 C10 C15 118.0(2) yes
C10 C11 C12 121.5(2) yes
C10 C11 H111 119.1 no
C12 C11 H111 119.4 no
C11 C12 C13 120.2(2) yes
C11 C12 H121 120.1 no
C13 C12 H121 119.7 no
C12 C13 C14 119.1(2) yes
C12 C13 H131 120.5 no
C14 C13 H131 120.3 no
C13 C14 C15 121.0(2) yes
C13 C14 H141 119.8 no
C15 C14 H141 119.2 no
C10 C15 C14 120.1(2) yes
C10 C15 H151 119.5 no
C14 C15 H151 120.4 no
N2 C16 C17 120.2(2) yes
N2 C16 C21 121.4(2) yes
C17 C16 C21 118.4(2) yes
C16 C17 C18 120.1(2) yes
C16 C17 H171 119.5 no
C18 C17 H171 120.4 no
C17 C18 C19 121.0(2) yes
C17 C18 H181 119.2 no
C19 C18 H181 119.8 no
C18 C19 C20 119.6(2) yes
C18 C19 H191 120.2 no
C20 C19 H191 120.2 no
C19 C20 C21 120.1(3) yes
C19 C20 H201 119.8 no
C21 C20 H201 120.0 no
C20 C21 C16 120.9(2) yes
C20 C21 H211 119.7 no
C16 C21 H211 119.5 no
O1 C22 C23 104.86(18) yes
O1 C22 H221 110.3 no
C23 C22 H221 110.2 no
O1 C22 H222 110.9 no
C23 C22 H222 111.1 no
H221 C22 H222 109.5 no
C22 C23 N3 102.16(19) yes
C22 C23 H231 111.8 no
N3 C23 H231 111.3 no
C22 C23 H232 110.8 no
N3 C23 H232 111.1 no
H231 C23 H232 109.5 no
O1 C24 C25 103.80(19) yes
O1 C24 H241 110.7 no
C25 C24 H241 110.8 no
O1 C24 H242 110.7 no
C25 C24 H242 111.2 no
H241 C24 H242 109.5 no
C24 C25 N4 109.59(18) yes
C24 C25 H251 109.6 no
N4 C25 H251 109.1 no
C24 C25 H252 109.6 no
N4 C25 H252 109.5 no
H251 C25 H252 109.5 no
Si1 C26 H261 109.6 no
Si1 C26 H262 109.5 no
H261 C26 H262 109.5 no
Si1 C26 H263 109.3 no
H261 C26 H263 109.5 no
H262 C26 H263 109.5 no
Si1 C27 H271 109.4 no
Si1 C27 H272 109.3 no
H271 C27 H272 109.5 no
Si1 C27 H273 109.7 no
H271 C27 H273 109.5 no
H272 C27 H273 109.5 no
Si1 C28 H281 109.7 no
Si1 C28 H282 109.1 no
H281 C28 H282 109.5 no
Si1 C28 H283 109.6 no
H281 C28 H283 109.5 no
H282 C28 H283 109.5 no
Si2 C29 H291 109.8 no
Si2 C29 H292 109.5 no
H291 C29 H292 109.5 no
Si2 C29 H293 109.1 no
H291 C29 H293 109.5 no
H292 C29 H293 109.5 no
Si2 C30 H301 109.4 no
Si2 C30 H302 109.3 no
H301 C30 H302 109.5 no
Si2 C30 H303 109.6 no
H301 C30 H303 109.5 no
H302 C30 H303 109.5 no
Si2 C31 H311 109.4 no
Si2 C31 H312 109.3 no
H311 C31 H312 109.5 no
Si2 C31 H313 109.7 no
H311 C31 H313 109.5 no
H312 C31 H313 109.5 no

loop_
_geom_bond_atom_site_label_1
_geom_bond_atom_site_label_2
_geom_bond_distance
_geom_bond_publ_flag
Ti1 O1 2.2347(16) yes
Ti1 N1 1.9499(18) yes
Ti1 N2 2.0297(19) yes
Ti1 N3 1.9485(18) yes
Ti1 N4 1.9562(18) yes
Ti1 C1 2.515(2) yes
Ti1 C2 2.493(2) yes
O1 C22 1.443(3) yes
O1 C24 1.447(3) yes
N1 Si1 1.7449(18) yes
N1 C1 1.422(3) yes
N2 C10 1.421(3) yes
N2 C16 1.433(3) yes
N3 C2 1.371(3) yes
N3 C23 1.443(3) yes
N4 Si2 1.7408(19) yes
N4 C25 1.473(3) yes
Si1 C26 1.866(3) yes
Si1 C27 1.868(3) yes
Si1 C28 1.860(2) yes
Si2 C29 1.870(3) yes
Si2 C30 1.872(3) yes
Si2 C31 1.875(2) yes
C1 C2 1.387(3) yes
C1 C3 1.492(3) yes
C2 C9 1.510(3) yes
C3 C4 1.381(3) yes
C3 C8 1.405(3) yes
C4 C5 1.390(3) yes
C4 H41 0.950 no
C5 C6 1.400(3) yes
C5 H51 0.950 no
C6 C7 1.383(4) yes
C6 H61 0.950 no
C7 C8 1.381(3) yes
C7 H71 0.950 no
C8 H81 0.950 no
C9 H91 0.950 no
C9 H92 0.950 no
C9 H93 0.950 no
C10 C11 1.395(3) yes
C10 C15 1.402(3) yes
C11 C12 1.380(3) yes
C11 H111 0.950 no
C12 C13 1.390(4) yes
C12 H121 0.950 no
C13 C14 1.379(4) yes
C13 H131 0.950 no
C14 C15 1.393(4) yes
C14 H141 0.950 no
C15 H151 0.950 no
C16 C17 1.404(3) yes
C16 C21 1.387(3) yes
C17 C18 1.388(3) yes
C17 H171 0.950 no
C18 C19 1.379(4) yes
C18 H181 0.950 no
C19 C20 1.376(4) yes
C19 H191 0.950 no
C20 C21 1.401(4) yes
C20 H201 0.950 no
C21 H211 0.950 no
C22 C23 1.514(4) yes
C22 H221 0.950 no
C22 H222 0.950 no
C23 H231 0.950 no
C23 H232 0.950 no
C24 C25 1.496(3) yes
C24 H241 0.950 no
C24 H242 0.950 no
C25 H251 0.950 no
C25 H252 0.950 no
C26 H261 0.950 no
C26 H262 0.950 no
C26 H263 0.950 no
C27 H271 0.950 no
C27 H272 0.950 no
C27 H273 0.950 no
C28 H281 0.950 no
C28 H282 0.950 no
C28 H283 0.950 no
C29 H291 0.950 no
C29 H292 0.950 no
C29 H293 0.950 no
C30 H301 0.950 no
C30 H302 0.950 no
C30 H303 0.950 no
C31 H311 0.950 no
C31 H312 0.950 no
C31 H313 0.950 no
